data_9007629
loop_
_publ_author_name
'Gramaccioli, C. M.'
'Pilati, T.'
'Liborio, G.'

_publ_section_title
;
 Structure of a manganese(II) arsenatotrisilicate, Mn4[AsSi3O12(OH)]:
 The presence of a new tetrapolyphosphate-like anion
 Note: Displacement parameters taken from ICSD
;
_journal_name_full 'Acta Crystallographica, Section B'
_journal_page_first 2287
_journal_page_last 2291
_journal_paper_doi 10.1107/S0567740879009158
_journal_volume 35
_journal_year 1979
_chemical_compound_source 'Molinello, near Chiavari, Liguria,'
_chemical_formula_sum 'As H Mn4 O13 Si3'
_chemical_name_mineral Tiragalloite
_space_group_IT_number 14
_symmetry_space_group_name_Hall '-P 2yn'
_symmetry_space_group_name_H-M 'P 1 21/n 1'
_cell_angle_alpha 90
_cell_angle_beta 95.7
_cell_angle_gamma 90
_cell_length_a 6.66
_cell_length_b 19.92
_cell_length_c 7.67
_cell_formula_units_Z 4
_cell_volume 1012.526
_database_code_amcsd 0009690
_exptl_crystal_density_diffrn 3.857
_cod_original_formula_sum 'Mn4 As Si3 O13 H'
_cod_database_code 9007629

loop_
_space_group_symop_operation_xyz
x,y,z
1/2+x,1/2-y,1/2+z
1/2-x,1/2+y,1/2-z
-x,-y,-z

loop_
_atom_site_aniso_label
_atom_site_aniso_U_11
_atom_site_aniso_U_22
_atom_site_aniso_U_33
_atom_site_aniso_U_12
_atom_site_aniso_U_13
_atom_site_aniso_U_23
Mn1 0.00383 0.00402 0.01307 0.00094 -0.00059 0.00023
Mn2 0.00309 0.00462 0.01272 -0.00020 0.00092 -0.00039
Mn3 0.00532 0.00744 0.01349 -0.00268 0.00026 -0.00285
Mn4 0.00454 0.00523 0.01493 0.00054 0.00015 -0.00116
As 0.00743 0.00885 0.01588 -0.00033 0.00044 0.00046
Si1 0.00650 0.00563 0.01635 0.00054 0.00105 -0.00169
Si2 0.00614 0.00583 0.01546 0.00007 -0.00036 0.00008
Si3 0.00630 0.00784 0.01537 0.00033 -0.00023 0.00039
O1 0.00979 0.00925 0.01980 -0.00140 0.00200 -0.00046
O2 0.02047 0.00945 0.01709 0.00147 0.00415 0.00100
O3 0.00667 0.01970 0.02027 0.00348 -0.00223 -0.00200
O4 0.00779 0.00905 0.01588 -0.00194 0.00161 -0.00031
O5 0.01335 0.00663 0.01703 -0.00354 0.00074 -0.00285
O6 0.00890 0.00784 0.01573 -0.00154 0.00179 0.00262
O7 0.00512 0.00382 0.02715 -0.00020 -0.00033 -0.00347
O8 0.01090 0.01045 0.01292 0.00147 -0.00115 0.00193
O9 0.00801 0.00583 0.01573 0.00094 -0.00072 0.00193
O10 0.00667 0.01266 0.01419 0.00408 -0.00105 0.00162
O11 0.01513 0.00523 0.02423 -0.00375 -0.00269 0.00062
O12 0.00578 0.00965 0.01720 -0.00194 -0.00082 0.00054
O13 0.01090 0.01186 0.01765 -0.00247 0.00141 -0.00169

loop_
_atom_site_label
_atom_site_fract_x
_atom_site_fract_y
_atom_site_fract_z
_atom_site_U_iso_or_equiv
Mn1 0.25844 0.64836 -0.14601 ?
Mn2 -0.45780 0.58376 0.54669 ?
Mn3 0.76253 0.50915 0.24515 ?
Mn4 0.05246 0.74596 0.13942 ?
As 0.43066 0.30163 -0.21252 ?
Si1 0.23118 0.36790 0.08072 ?
Si2 0.26741 0.52059 0.16158 ?
Si3 0.04814 0.59788 0.44013 ?
O1 0.27074 0.23802 -0.18296 ?
O2 0.45977 0.31980 -0.42138 ?
O3 0.64941 0.28926 -0.09053 ?
O4 0.31652 0.36999 -0.12036 ?
O5 0.03333 0.32369 0.07199 ?
O6 0.41456 0.34321 0.21941 ?
O7 0.17699 0.44584 0.11549 ?
O8 0.30120 0.55324 -0.02563 ?
O9 0.45704 0.51577 0.30760 ?
O10 0.08685 0.55831 0.25473 ?
O11 0.04933 0.67785 0.38415 ?
O12 0.22133 0.58601 0.60057 ?
O13 -0.16437 0.56880 0.47657 ?
H 0.14000 0.71000 0.45000 0.03800

loop_
_cod_related_entry_id
_cod_related_entry_database
_cod_related_entry_code
1 AMCSD 0009690
